data_4503722
loop_
_publ_author_name
'Tedesco, Consiglia'
'Gregoli, Luisa'
'Immediata, Ivano'
'Gavuzzo, Enrico'
'Neri, Placido'

_publ_section_title
;
 Molecular Assembly of Distalp-H-Calix[4]dihydroquinone Units
;
_journal_issue 10
_journal_name_full 'Crystal Growth &amp; Design'
_journal_page_first 3700
_journal_paper_doi 10.1021/cg800320e
_journal_volume 8
_journal_year 2008
_chemical_formula_moiety '2(C30 H28 O6), 2(C H4 O), C H Cl3'
_chemical_formula_sum 'C63 H65 Cl3 O14'
_chemical_formula_weight 1152.50
_chemical_name_systematic
; 
 ? 
;
_space_group_IT_number 14
_symmetry_cell_setting monoclinic
_symmetry_space_group_name_Hall '-P 2ybc'
_symmetry_space_group_name_H-M 'P 1 21/c 1'
_atom_sites_solution_hydrogens geom
_atom_sites_solution_primary direct
_atom_sites_solution_secondary difmap
_cell_angle_alpha 90.00
_cell_angle_beta 94.609(12)
_cell_angle_gamma 90.00
_cell_formula_units_Z 4
_cell_length_a 15.215(3)
_cell_length_b 17.423(4)
_cell_length_c 20.995(3)
_cell_measurement_temperature 293(2)
_cell_volume 5547.6(19)
_computing_structure_refinement 'SHELXL-97 (Sheldrick, 1997)'
_computing_structure_solution 'SIR97 (Altomare, 1994)'
_diffrn_ambient_temperature 298(2)
_diffrn_measured_fraction_theta_full 1.000
_diffrn_measured_fraction_theta_max 1.000
_diffrn_radiation_monochromator graphite
_diffrn_radiation_source 'fine-focus sealed tube'
_diffrn_radiation_type CuK\a
_diffrn_radiation_wavelength 1.54180
_diffrn_reflns_av_R_equivalents 0.0440
_diffrn_reflns_av_sigmaI/netI 0.1398
_diffrn_reflns_limit_h_max 17
_diffrn_reflns_limit_h_min 0
_diffrn_reflns_limit_k_max 19
_diffrn_reflns_limit_k_min 0
_diffrn_reflns_limit_l_max 23
_diffrn_reflns_limit_l_min -23
_diffrn_reflns_number 8605
_diffrn_reflns_theta_full 60.09
_diffrn_reflns_theta_max 60.09
_diffrn_reflns_theta_min 2.91
_exptl_absorpt_coefficient_mu 2.068
_exptl_absorpt_correction_T_max 0.817
_exptl_absorpt_correction_T_min 0.666
_exptl_absorpt_correction_type psi-scan
_exptl_absorpt_process_details '(North et al., 1968)'
_exptl_crystal_density_diffrn 1.380
_exptl_crystal_density_method 'not measured'
_exptl_crystal_F_000 2424
_exptl_crystal_size_max 0.3
_exptl_crystal_size_mid 0.2
_exptl_crystal_size_min 0.1
_refine_diff_density_max 0.644
_refine_diff_density_min -0.401
_refine_diff_density_rms 0.061
_refine_ls_extinction_method none
_refine_ls_goodness_of_fit_ref 1.306
_refine_ls_hydrogen_treatment constr
_refine_ls_matrix_type full
_refine_ls_number_parameters 696
_refine_ls_number_reflns 8253
_refine_ls_number_restraints 0
_refine_ls_restrained_S_all 1.306
_refine_ls_R_factor_all 0.1986
_refine_ls_R_factor_gt 0.0579
_refine_ls_shift/su_max 0.006
_refine_ls_shift/su_mean 0.000
_refine_ls_structure_factor_coef Fsqd
_refine_ls_weighting_details 'calc w=1/[\s^2^(Fo^2^)+(0.0000P)^2^+0.0000P] where P=(Fo^2^+2Fc^2^)/3'
_refine_ls_weighting_scheme calc
_refine_ls_wR_factor_gt 0.1000
_refine_ls_wR_factor_ref 0.1190
_reflns_number_gt 3127
_reflns_number_total 8253
_reflns_threshold_expression >2sigma(I)
_cod_data_source_file cg800320e_si_001.cif
_cod_data_source_block glor5p10
_cod_depositor_comments
;
The following automatic conversions were performed:

'_exptl_absorpt_correction_type' value 'PSI-scan' changed to
'psi-scan' according to
/home/saulius/struct/CIF-dictionaries/cif_core.dic dictionary named
'cif_core.dic' version 2.4.1 from 2010-06-29.

Automatic conversion script
Id: cif_fix_values 1715 2011-07-08 13:25:40Z adriana 
;
_cod_original_sg_symbol_H-M 'P 21/c'
_cod_database_code 4503722

loop_
_symmetry_equiv_pos_as_xyz
'x, y, z'
'-x, y+1/2, -z+1/2'
'-x, -y, -z'
'x, -y-1/2, z-1/2'

loop_
_atom_site_label
_atom_site_type_symbol
_atom_site_fract_x
_atom_site_fract_y
_atom_site_fract_z
_atom_site_U_iso_or_equiv
_atom_site_adp_type
_atom_site_occupancy
_atom_site_symmetry_multiplicity
_atom_site_calc_flag
_atom_site_refinement_flags
Cl1 Cl 0.37783(13) 0.33957(12) 0.51936(8) 0.0929(6) Uani 1 1 d .
Cl2 Cl 0.26805(12) 0.38803(11) 0.41027(9) 0.0915(6) Uani 1 1 d .
Cl3 Cl 0.39753(14) 0.27141(11) 0.39584(9) 0.1011(7) Uani 1 1 d .
O1 O 0.6155(2) 0.2106(2) 0.74464(16) 0.0455(10) Uani 1 1 d .
O2 O 0.6250(2) 0.4055(2) 0.88445(16) 0.0453(10) Uani 1 1 d .
O3 O 0.5443(2) 0.3612(2) 0.77493(16) 0.0506(11) Uani 1 1 d .
H3 H 0.5660 0.3893 0.8033 0.076 Uiso 1 1 calc R
O4 O 0.1893(2) 0.4178(2) 0.72369(18) 0.0637(12) Uani 1 1 d .
H4 H 0.1685 0.3921 0.6934 0.096 Uiso 1 1 calc R
O5 O 0.6685(2) 0.2428(2) 0.86949(17) 0.0533(11) Uani 1 1 d .
H5 H 0.6673 0.2217 0.8345 0.080 Uiso 1 1 calc R
O6 O 0.5860(2) 0.0427(2) 1.05821(17) 0.0602(12) Uani 1 1 d .
H6 H 0.5891 0.0647 1.0928 0.090 Uiso 1 1 calc R
O7 O 1.1098(2) 0.3889(2) 0.59710(17) 0.0528(11) Uani 1 1 d .
O8 O 1.0822(2) 0.2711(2) 0.78805(16) 0.0473(10) Uani 1 1 d .
O9 O 1.1483(2) 0.2471(2) 0.67065(18) 0.0606(12) Uani 1 1 d .
H9 H 1.1470 0.2445 0.7096 0.091 Uiso 1 1 calc R
O10 O 1.0899(3) -0.0356(2) 0.5592(2) 0.0908(16) Uani 1 1 d .
H10 H 1.0905 -0.0327 0.5202 0.136 Uiso 1 1 calc R
O11 O 1.0064(2) 0.3890(2) 0.71681(17) 0.0560(11) Uani 1 1 d .
H11 H 1.0242 0.3687 0.7506 0.084 Uiso 1 1 calc R
O12 O 0.6444(2) 0.3946(2) 0.68114(16) 0.0548(11) Uani 1 1 d .
H12 H 0.6309 0.4149 0.6465 0.082 Uiso 1 1 calc R
C1 C 0.5374(4) 0.1699(3) 0.7511(3) 0.0411(15) Uani 1 1 d .
C2 C 0.5412(4) 0.1074(3) 0.7921(3) 0.0428(15) Uani 1 1 d .
C3 C 0.4638(4) 0.0669(3) 0.7957(3) 0.0496(16) Uani 1 1 d .
H3A H 0.4638 0.0242 0.8223 0.059 Uiso 1 1 calc R
C4 C 0.3864(4) 0.0878(3) 0.7611(3) 0.0557(18) Uani 1 1 d .
H4A H 0.3359 0.0580 0.7632 0.067 Uiso 1 1 calc R
C5 C 0.3841(4) 0.1525(3) 0.7237(3) 0.0527(17) Uani 1 1 d .
H5A H 0.3315 0.1673 0.7015 0.063 Uiso 1 1 calc R
C6 C 0.4598(4) 0.1961(3) 0.7187(3) 0.0432(15) Uani 1 1 d .
C7 C 0.4547(3) 0.2701(3) 0.6807(2) 0.0448(15) Uani 1 1 d .
H7A H 0.4221 0.2609 0.6398 0.054 Uiso 1 1 calc R
H7B H 0.5138 0.2859 0.6725 0.054 Uiso 1 1 calc R
C8 C 0.4548(4) 0.3759(3) 0.7650(3) 0.0405(15) Uani 1 1 d .
C9 C 0.4103(4) 0.3346(3) 0.7151(2) 0.0409(15) Uani 1 1 d .
C10 C 0.3211(4) 0.3487(3) 0.7003(3) 0.0443(15) Uani 1 1 d .
H10A H 0.2907 0.3227 0.6667 0.053 Uiso 1 1 calc R
C11 C 0.2777(4) 0.4011(4) 0.7355(3) 0.0470(16) Uani 1 1 d .
C12 C 0.3221(4) 0.4418(3) 0.7843(3) 0.0473(16) Uani 1 1 d .
H12A H 0.2917 0.4772 0.8075 0.057 Uiso 1 1 calc R
C13 C 0.4115(4) 0.4307(3) 0.7992(3) 0.0420(15) Uani 1 1 d .
C14 C 0.4597(3) 0.4769(3) 0.8528(2) 0.0470(16) Uani 1 1 d .
H14A H 0.5148 0.4953 0.8383 0.056 Uiso 1 1 calc R
H14B H 0.4243 0.5214 0.8615 0.056 Uiso 1 1 calc R
C15 C 0.5609(4) 0.3974(3) 0.9278(2) 0.0396(14) Uani 1 1 d .
C16 C 0.4794(4) 0.4328(3) 0.9143(3) 0.0431(15) Uani 1 1 d .
C17 C 0.4162(4) 0.4238(3) 0.9577(3) 0.0540(17) Uani 1 1 d .
H17 H 0.3617 0.4477 0.9502 0.065 Uiso 1 1 calc R
C18 C 0.4330(4) 0.3801(3) 1.0118(3) 0.0580(18) Uani 1 1 d .
H18 H 0.3907 0.3756 1.0411 0.070 Uiso 1 1 calc R
C19 C 0.5129(4) 0.3430(3) 1.0224(3) 0.0523(17) Uani 1 1 d .
H19 H 0.5233 0.3125 1.0586 0.063 Uiso 1 1 calc R
C20 C 0.5777(4) 0.3503(3) 0.9803(3) 0.0427(15) Uani 1 1 d .
C21 C 0.6624(4) 0.3037(3) 0.9913(2) 0.0485(16) Uani 1 1 d .
H21A H 0.6857 0.3092 1.0355 0.058 Uiso 1 1 calc R
H21B H 0.7060 0.3236 0.9644 0.058 Uiso 1 1 calc R
C22 C 0.6471(3) 0.1909(3) 0.9146(3) 0.0410(15) Uani 1 1 d .
C23 C 0.6464(3) 0.2186(3) 0.9764(3) 0.0429(15) Uani 1 1 d .
C24 C 0.6275(3) 0.1692(3) 1.0251(3) 0.0468(16) Uani 1 1 d .
H24 H 0.6292 0.1869 1.0670 0.056 Uiso 1 1 calc R
C25 C 0.6062(4) 0.0932(3) 1.0115(3) 0.0439(15) Uani 1 1 d .
C26 C 0.6047(3) 0.0674(3) 0.9496(3) 0.0459(15) Uani 1 1 d .
H26 H 0.5898 0.0165 0.9407 0.055 Uiso 1 1 calc R
C27 C 0.6250(3) 0.1152(3) 0.8997(2) 0.0421(15) Uani 1 1 d .
C28 C 0.6231(4) 0.0840(3) 0.8328(2) 0.0502(16) Uani 1 1 d .
H28A H 0.6262 0.0284 0.8346 0.060 Uiso 1 1 calc R
H28B H 0.6746 0.1023 0.8129 0.060 Uiso 1 1 calc R
C29 C 0.6866(4) 0.4675(3) 0.8974(3) 0.072(2) Uani 1 1 d .
H29A H 0.7279 0.4684 0.8651 0.107 Uiso 1 1 calc R
H29B H 0.7177 0.4599 0.9385 0.107 Uiso 1 1 calc R
H29C H 0.6552 0.5153 0.8971 0.107 Uiso 1 1 calc R
C30 C 0.6652(4) 0.1824(3) 0.6947(2) 0.0569(18) Uani 1 1 d .
H30A H 0.7176 0.2126 0.6928 0.085 Uiso 1 1 calc R
H30B H 0.6302 0.1857 0.6547 0.085 Uiso 1 1 calc R
H30C H 0.6811 0.1298 0.7032 0.085 Uiso 1 1 calc R
C31 C 1.0400(4) 0.3536(4) 0.5617(3) 0.0476(16) Uani 1 1 d .
C32 C 0.9561(4) 0.3844(3) 0.5596(3) 0.0480(16) Uani 1 1 d .
C33 C 0.8901(4) 0.3506(4) 0.5194(3) 0.0585(18) Uani 1 1 d .
H33 H 0.8336 0.3714 0.5171 0.070 Uiso 1 1 calc R
C34 C 0.9061(4) 0.2870(4) 0.4829(3) 0.0653(19) Uani 1 1 d .
H34 H 0.8625 0.2673 0.4539 0.078 Uiso 1 1 calc R
C35 C 0.9886(4) 0.2529(4) 0.4904(3) 0.0599(19) Uani 1 1 d .
H35 H 0.9986 0.2078 0.4684 0.072 Uiso 1 1 calc R
C36 C 1.0565(4) 0.2846(4) 0.5298(3) 0.0521(17) Uani 1 1 d .
C37 C 1.1439(4) 0.2427(3) 0.5393(3) 0.0563(18) Uani 1 1 d .
H37A H 1.1877 0.2764 0.5605 0.068 Uiso 1 1 calc R
H37B H 1.1636 0.2289 0.4980 0.068 Uiso 1 1 calc R
C38 C 1.1351(4) 0.1746(4) 0.6443(3) 0.0488(16) Uani 1 1 d .
C39 C 1.1357(4) 0.1708(4) 0.5791(3) 0.0516(17) Uani 1 1 d .
C40 C 1.1214(4) 0.1001(4) 0.5498(3) 0.0651(19) Uani 1 1 d .
H40 H 1.1216 0.0960 0.5056 0.078 Uiso 1 1 calc R
C41 C 1.1067(4) 0.0356(4) 0.5859(3) 0.066(2) Uani 1 1 d .
C42 C 1.1081(4) 0.0409(4) 0.6513(3) 0.0593(18) Uani 1 1 d .
H42 H 1.0987 -0.0029 0.6752 0.071 Uiso 1 1 calc R
C43 C 1.1229(4) 0.1097(4) 0.6819(3) 0.0511(16) Uani 1 1 d .
C44 C 1.1243(4) 0.1155(3) 0.7539(3) 0.0541(17) Uani 1 1 d .
H44A H 1.1688 0.1525 0.7691 0.065 Uiso 1 1 calc R
H44B H 1.1407 0.0661 0.7725 0.065 Uiso 1 1 calc R
C45 C 1.0157(4) 0.2155(3) 0.7928(2) 0.0432(15) Uani 1 1 d .
C46 C 1.0356(4) 0.1398(4) 0.7767(3) 0.0462(16) Uani 1 1 d .
C47 C 0.9688(4) 0.0858(3) 0.7809(3) 0.0575(18) Uani 1 1 d .
H47 H 0.9796 0.0346 0.7717 0.069 Uiso 1 1 calc R
C48 C 0.8869(4) 0.1073(4) 0.7984(3) 0.0592(18) Uani 1 1 d .
H48 H 0.8434 0.0702 0.8012 0.071 Uiso 1 1 calc R
C49 C 0.8686(4) 0.1821(3) 0.8118(3) 0.0520(17) Uani 1 1 d .
H49 H 0.8127 0.1956 0.8230 0.062 Uiso 1 1 calc R
C50 C 0.9331(4) 0.2382(3) 0.8088(2) 0.0393(15) Uani 1 1 d .
C51 C 0.9091(4) 0.3217(3) 0.8185(2) 0.0465(16) Uani 1 1 d .
H51A H 0.9620 0.3502 0.8322 0.056 Uiso 1 1 calc R
H51B H 0.8692 0.3250 0.8522 0.056 Uiso 1 1 calc R
C52 C 0.9162(4) 0.3878(3) 0.7107(3) 0.0445(15) Uani 1 1 d .
C53 C 0.8657(4) 0.3584(3) 0.7582(3) 0.0384(14) Uani 1 1 d .
C54 C 0.7746(4) 0.3616(3) 0.7474(3) 0.0399(14) Uani 1 1 d .
H54 H 0.7396 0.3421 0.7779 0.048 Uiso 1 1 calc R
C55 C 0.7353(4) 0.3929(3) 0.6922(3) 0.0407(14) Uani 1 1 d .
C56 C 0.7863(4) 0.4226(3) 0.6463(3) 0.0434(15) Uani 1 1 d .
H56 H 0.7588 0.4440 0.6093 0.052 Uiso 1 1 calc R
C57 C 0.8779(4) 0.4209(3) 0.6546(3) 0.0399(15) Uani 1 1 d .
C58 C 0.9330(4) 0.4493(3) 0.6020(3) 0.0479(16) Uani 1 1 d .
H58A H 0.9002 0.4880 0.5767 0.058 Uiso 1 1 calc R
H58B H 0.9867 0.4728 0.6210 0.058 Uiso 1 1 calc R
C59 C 1.1490(4) 0.4501(4) 0.5637(3) 0.083(2) Uani 1 1 d .
H59A H 1.1966 0.4720 0.5905 0.125 Uiso 1 1 calc R
H59B H 1.1054 0.4888 0.5527 0.125 Uiso 1 1 calc R
H59C H 1.1712 0.4304 0.5254 0.125 Uiso 1 1 calc R
C60 C 1.1378(4) 0.2829(4) 0.8460(3) 0.071(2) Uani 1 1 d .
H60A H 1.1811 0.3213 0.8390 0.106 Uiso 1 1 calc R
H60B H 1.1668 0.2357 0.8584 0.106 Uiso 1 1 calc R
H60C H 1.1025 0.2995 0.8793 0.106 Uiso 1 1 calc R
C61 C 0.3729(4) 0.3552(4) 0.4369(3) 0.070(2) Uiso 1 1 d .
H61 H 0.4161 0.3948 0.4281 0.084 Uiso 1 1 calc R
O13 O 0.8501(5) 0.0480(5) 0.5619(4) 0.215(4) Uiso 1 1 d .
H13 H 0.8138 0.0271 0.5366 0.323 Uiso 1 1 calc R
C62 C 0.8728(7) -0.0007(6) 0.6113(5) 0.222(6) Uiso 1 1 d .
H62A H 0.9270 -0.0262 0.6039 0.333 Uiso 1 1 calc R
H62B H 0.8270 -0.0381 0.6143 0.333 Uiso 1 1 calc R
H62C H 0.8803 0.0280 0.6504 0.333 Uiso 1 1 calc R
O14 O 0.8381(6) 0.1855(6) 0.5960(4) 0.276(5) Uiso 1 1 d .
H14 H 0.8141 0.1445 0.6026 0.414 Uiso 1 1 calc R
C63 C 0.9022(6) 0.1965(5) 0.6387(4) 0.158(4) Uiso 1 1 d .
H63A H 0.9301 0.2446 0.6309 0.237 Uiso 1 1 calc R
H63B H 0.9443 0.1557 0.6368 0.237 Uiso 1 1 calc R
H63C H 0.8800 0.1974 0.6802 0.237 Uiso 1 1 calc R

loop_
_atom_site_aniso_label
_atom_site_aniso_U_11
_atom_site_aniso_U_22
_atom_site_aniso_U_33
_atom_site_aniso_U_23
_atom_site_aniso_U_13
_atom_site_aniso_U_12
Cl1 0.0971(15) 0.1100(17) 0.0703(13) 0.0154(12) -0.0020(11) -0.0009(13)
Cl2 0.0865(14) 0.0822(14) 0.1017(15) -0.0047(12) -0.0171(11) 0.0189(12)
Cl3 0.1233(18) 0.0804(15) 0.1011(15) 0.0111(12) 0.0172(13) 0.0286(13)
O1 0.047(3) 0.050(3) 0.040(2) -0.010(2) 0.009(2) -0.002(2)
O2 0.048(2) 0.048(3) 0.041(2) 0.000(2) 0.008(2) -0.005(2)
O3 0.042(3) 0.061(3) 0.047(3) -0.014(2) -0.002(2) 0.003(2)
O4 0.042(3) 0.060(3) 0.087(3) -0.006(2) -0.008(2) 0.009(2)
O5 0.072(3) 0.045(3) 0.045(2) -0.005(2) 0.014(2) -0.005(2)
O6 0.083(3) 0.052(3) 0.045(2) 0.012(2) 0.000(2) -0.013(2)
O7 0.051(3) 0.055(3) 0.053(3) 0.006(2) 0.008(2) -0.007(2)
O8 0.041(2) 0.055(3) 0.045(3) 0.008(2) -0.003(2) 0.001(2)
O9 0.072(3) 0.059(3) 0.050(3) 0.000(2) 0.003(2) -0.015(2)
O10 0.133(4) 0.064(3) 0.076(3) -0.011(3) 0.011(3) 0.006(3)
O11 0.048(3) 0.066(3) 0.053(3) 0.019(2) -0.001(2) -0.003(2)
O12 0.043(3) 0.073(3) 0.047(2) 0.008(2) -0.006(2) 0.012(2)
C1 0.042(4) 0.044(4) 0.039(4) -0.013(3) 0.008(3) -0.010(3)
C2 0.051(4) 0.041(4) 0.035(4) -0.006(3) 0.002(3) 0.000(3)
C3 0.067(5) 0.033(4) 0.049(4) 0.000(3) 0.011(4) -0.002(4)
C4 0.058(5) 0.044(4) 0.065(5) -0.003(4) 0.006(4) -0.013(4)
C5 0.043(4) 0.049(4) 0.066(5) -0.009(4) 0.005(3) 0.000(3)
C6 0.042(4) 0.046(4) 0.043(4) -0.003(3) 0.008(3) -0.004(3)
C7 0.041(4) 0.050(4) 0.044(4) -0.007(3) 0.008(3) 0.000(3)
C8 0.030(4) 0.048(4) 0.044(4) 0.004(3) 0.004(3) -0.003(3)
C9 0.042(4) 0.044(4) 0.036(4) 0.007(3) 0.001(3) -0.001(3)
C10 0.042(4) 0.043(4) 0.048(4) 0.005(3) 0.000(3) -0.004(3)
C11 0.033(4) 0.057(4) 0.050(4) 0.009(3) -0.001(3) -0.006(4)
C12 0.045(4) 0.045(4) 0.053(4) 0.006(3) 0.012(3) -0.001(3)
C13 0.044(4) 0.045(4) 0.037(4) 0.006(3) 0.003(3) 0.001(3)
C14 0.052(4) 0.041(4) 0.049(4) -0.002(3) 0.005(3) 0.004(3)
C15 0.052(4) 0.039(4) 0.027(3) -0.006(3) -0.002(3) -0.008(3)
C16 0.055(4) 0.032(4) 0.042(4) -0.001(3) 0.003(3) -0.002(3)
C17 0.052(4) 0.050(4) 0.061(5) -0.007(4) 0.011(4) 0.010(3)
C18 0.071(5) 0.062(5) 0.044(4) -0.002(4) 0.020(4) 0.000(4)
C19 0.067(5) 0.039(4) 0.052(4) 0.002(3) 0.004(4) -0.001(4)
C20 0.044(4) 0.039(4) 0.045(4) -0.012(3) 0.002(3) -0.008(3)
C21 0.056(4) 0.047(4) 0.039(4) -0.003(3) -0.012(3) -0.003(3)
C22 0.040(4) 0.051(4) 0.031(4) 0.006(3) 0.001(3) 0.003(3)
C23 0.038(4) 0.039(4) 0.049(4) 0.005(3) -0.008(3) 0.007(3)
C24 0.051(4) 0.050(4) 0.038(4) -0.001(3) -0.003(3) 0.007(3)
C25 0.042(4) 0.047(4) 0.042(4) 0.015(3) -0.003(3) -0.002(3)
C26 0.055(4) 0.042(4) 0.040(4) 0.000(3) -0.005(3) 0.001(3)
C27 0.042(4) 0.047(4) 0.036(4) 0.002(3) 0.000(3) 0.005(3)
C28 0.059(4) 0.038(4) 0.054(4) 0.000(3) 0.010(3) -0.001(3)
C29 0.073(5) 0.059(5) 0.084(5) -0.006(4) 0.016(4) -0.024(4)
C30 0.058(4) 0.069(5) 0.045(4) -0.004(3) 0.017(3) -0.009(4)
C31 0.051(4) 0.053(4) 0.041(4) 0.008(3) 0.013(3) -0.005(4)
C32 0.056(4) 0.050(4) 0.038(4) 0.003(3) 0.007(3) -0.005(4)
C33 0.059(5) 0.077(5) 0.040(4) 0.006(4) 0.006(3) 0.003(4)
C34 0.063(5) 0.091(6) 0.043(4) -0.008(4) 0.008(4) -0.001(4)
C35 0.066(5) 0.077(5) 0.037(4) -0.009(4) 0.011(4) 0.003(4)
C36 0.052(4) 0.069(5) 0.036(4) 0.010(4) 0.008(3) 0.002(4)
C37 0.068(5) 0.061(4) 0.043(4) 0.000(3) 0.017(3) 0.013(4)
C38 0.043(4) 0.050(4) 0.054(4) -0.009(4) 0.007(3) 0.001(3)
C39 0.048(4) 0.066(5) 0.042(4) 0.005(4) 0.008(3) 0.005(4)
C40 0.077(5) 0.067(5) 0.052(4) -0.011(4) 0.007(4) 0.015(4)
C41 0.080(5) 0.052(5) 0.067(5) -0.007(4) 0.003(4) 0.018(4)
C42 0.071(5) 0.050(5) 0.058(5) 0.001(4) 0.007(4) 0.012(4)
C43 0.044(4) 0.053(5) 0.055(4) 0.003(4) -0.004(3) 0.017(4)
C44 0.058(4) 0.048(4) 0.056(4) 0.012(3) 0.001(3) 0.018(3)
C45 0.055(4) 0.043(4) 0.031(3) 0.005(3) 0.002(3) -0.001(4)
C46 0.051(4) 0.052(4) 0.035(4) 0.008(3) 0.004(3) 0.008(4)
C47 0.075(5) 0.034(4) 0.063(5) 0.004(3) 0.004(4) -0.001(4)
C48 0.056(5) 0.043(4) 0.078(5) 0.014(4) 0.003(4) -0.010(4)
C49 0.049(4) 0.044(4) 0.063(4) 0.007(3) 0.010(3) 0.002(4)
C50 0.046(4) 0.041(4) 0.030(3) 0.006(3) 0.002(3) 0.009(3)
C51 0.053(4) 0.050(4) 0.037(4) 0.001(3) 0.005(3) 0.008(3)
C52 0.041(4) 0.037(4) 0.055(4) 0.002(3) 0.000(3) 0.001(3)
C53 0.045(4) 0.031(3) 0.040(4) -0.004(3) 0.005(3) -0.001(3)
C54 0.047(4) 0.030(3) 0.044(4) 0.000(3) 0.010(3) 0.002(3)
C55 0.050(4) 0.036(4) 0.036(4) -0.004(3) 0.002(3) 0.004(3)
C56 0.056(4) 0.035(4) 0.039(4) 0.002(3) 0.002(3) 0.008(3)
C57 0.038(4) 0.032(4) 0.050(4) -0.002(3) 0.005(3) 0.000(3)
C58 0.045(4) 0.047(4) 0.052(4) 0.010(3) 0.004(3) 0.003(3)
C59 0.078(5) 0.087(6) 0.085(5) 0.019(5) 0.015(4) -0.026(5)
C60 0.070(5) 0.083(5) 0.055(5) 0.006(4) -0.022(4) 0.002(4)

loop_
_atom_type_symbol
_atom_type_description
_atom_type_scat_dispersion_real
_atom_type_scat_dispersion_imag
_atom_type_scat_source
C C 0.0181 0.0091 'International Tables Vol C Tables 4.2.6.8 and 6.1.1.4'
H H 0.0000 0.0000 'International Tables Vol C Tables 4.2.6.8 and 6.1.1.4'
O O 0.0492 0.0322 'International Tables Vol C Tables 4.2.6.8 and 6.1.1.4'
Cl Cl 0.3639 0.7018 'International Tables Vol C Tables 4.2.6.8 and 6.1.1.4'

loop_
_geom_angle_atom_site_label_1
_geom_angle_atom_site_label_2
_geom_angle_atom_site_label_3
_geom_angle
C1 O1 C30 113.6(4)
C15 O2 C29 115.6(4)
C8 O3 H3 109.5
C11 O4 H4 109.5
C22 O5 H5 109.5
C25 O6 H6 109.5
C31 O7 C59 113.4(4)
C45 O8 C60 114.5(4)
C38 O9 H9 109.5
C41 O10 H10 109.5
C52 O11 H11 109.5
C55 O12 H12 109.5
C2 C1 C6 123.5(5)
C2 C1 O1 117.7(5)
C6 C1 O1 118.7(5)
C3 C2 C1 116.3(5)
C3 C2 C28 120.0(5)
C1 C2 C28 123.7(5)
C2 C3 C4 122.1(6)
C2 C3 H3A 118.9
C4 C3 H3A 118.9
C5 C4 C3 119.8(6)
C5 C4 H4A 120.1
C3 C4 H4A 120.1
C4 C5 C6 120.6(6)
C4 C5 H5A 119.7
C6 C5 H5A 119.7
C5 C6 C1 117.3(5)
C5 C6 C7 119.8(5)
C1 C6 C7 122.8(5)
C6 C7 C9 112.6(4)
C6 C7 H7A 109.1
C9 C7 H7A 109.1
C6 C7 H7B 109.1
C9 C7 H7B 109.1
H7A C7 H7B 107.8
O3 C8 C13 123.3(5)
O3 C8 C9 115.4(5)
C13 C8 C9 121.2(5)
C10 C9 C8 118.7(5)
C10 C9 C7 119.2(5)
C8 C9 C7 121.9(5)
C11 C10 C9 120.0(5)
C11 C10 H10A 120.0
C9 C10 H10A 120.0
C10 C11 C12 120.9(5)
C10 C11 O4 123.1(5)
C12 C11 O4 116.0(6)
C11 C12 C13 120.7(6)
C11 C12 H12A 119.6
C13 C12 H12A 119.6
C12 C13 C8 118.4(5)
C12 C13 C14 120.0(5)
C8 C13 C14 121.6(5)
C16 C14 C13 114.5(5)
C16 C14 H14A 108.6
C13 C14 H14A 108.6
C16 C14 H14B 108.6
C13 C14 H14B 108.6
H14A C14 H14B 107.6
C20 C15 C16 121.9(5)
C20 C15 O2 119.2(5)
C16 C15 O2 118.7(5)
C17 C16 C15 118.0(5)
C17 C16 C14 121.2(5)
C15 C16 C14 120.7(5)
C18 C17 C16 120.8(6)
C18 C17 H17 119.6
C16 C17 H17 119.6
C17 C18 C19 119.9(6)
C17 C18 H18 120.1
C19 C18 H18 120.1
C18 C19 C20 121.2(6)
C18 C19 H19 119.4
C20 C19 H19 119.4
C15 C20 C19 118.1(6)
C15 C20 C21 122.4(5)
C19 C20 C21 119.4(5)
C20 C21 C23 111.5(4)
C20 C21 H21A 109.3
C23 C21 H21A 109.3
C20 C21 H21B 109.3
C23 C21 H21B 109.3
H21A C21 H21B 108.0
O5 C22 C23 116.0(5)
O5 C22 C27 122.6(5)
C23 C22 C27 121.4(5)
C22 C23 C24 119.5(5)
C22 C23 C21 121.1(5)
C24 C23 C21 119.4(5)
C23 C24 C25 120.0(5)
C23 C24 H24 120.0
C25 C24 H24 120.0
O6 C25 C26 118.6(5)
O6 C25 C24 121.8(5)
C26 C25 C24 119.6(5)
C25 C26 C27 121.8(5)
C25 C26 H26 119.1
C27 C26 H26 119.1
C26 C27 C22 117.6(5)
C26 C27 C28 119.9(5)
C22 C27 C28 122.5(5)
C27 C28 C2 112.5(5)
C27 C28 H28A 109.1
C2 C28 H28A 109.1
C27 C28 H28B 109.1
C2 C28 H28B 109.1
H28A C28 H28B 107.8
O2 C29 H29A 109.5
O2 C29 H29B 109.5
H29A C29 H29B 109.5
O2 C29 H29C 109.5
H29A C29 H29C 109.5
H29B C29 H29C 109.5
O1 C30 H30A 109.5
O1 C30 H30B 109.5
H30A C30 H30B 109.5
O1 C30 H30C 109.5
H30A C30 H30C 109.5
H30B C30 H30C 109.5
C32 C31 O7 120.6(6)
C32 C31 C36 121.1(6)
O7 C31 C36 118.3(6)
C31 C32 C33 118.4(6)
C31 C32 C58 122.2(6)
C33 C32 C58 119.2(6)
C34 C33 C32 121.7(6)
C34 C33 H33 119.2
C32 C33 H33 119.2
C33 C34 C35 118.7(6)
C33 C34 H34 120.7
C35 C34 H34 120.7
C34 C35 C36 121.5(6)
C34 C35 H35 119.3
C36 C35 H35 119.3
C35 C36 C31 118.1(6)
C35 C36 C37 119.4(6)
C31 C36 C37 122.5(6)
C36 C37 C39 111.2(5)
C36 C37 H37A 109.4
C39 C37 H37A 109.4
C36 C37 H37B 109.4
C39 C37 H37B 109.4
H37A C37 H37B 108.0
C39 C38 O9 115.5(6)
C39 C38 C43 122.3(6)
O9 C38 C43 122.2(6)
C38 C39 C40 118.2(6)
C38 C39 C37 121.1(6)
C40 C39 C37 120.4(6)
C41 C40 C39 120.3(6)
C41 C40 H40 119.9
C39 C40 H40 119.9
C42 C41 O10 117.1(6)
C42 C41 C40 120.2(6)
O10 C41 C40 122.7(6)
C43 C42 C41 121.0(6)
C43 C42 H42 119.5
C41 C42 H42 119.5
C42 C43 C38 117.9(6)
C42 C43 C44 121.0(6)
C38 C43 C44 121.1(6)
C43 C44 C46 113.0(5)
C43 C44 H44A 109.0
C46 C44 H44A 109.0
C43 C44 H44B 109.0
C46 C44 H44B 109.0
H44A C44 H44B 107.8
C50 C45 C46 123.1(6)
C50 C45 O8 119.5(5)
C46 C45 O8 117.3(5)
C47 C46 C45 116.6(6)
C47 C46 C44 120.0(6)
C45 C46 C44 123.4(6)
C48 C47 C46 120.9(6)
C48 C47 H47 119.6
C46 C47 H47 119.6
C49 C48 C47 121.2(6)
C49 C48 H48 119.4
C47 C48 H48 119.4
C48 C49 C50 120.3(6)
C48 C49 H49 119.9
C50 C49 H49 119.9
C45 C50 C49 118.0(5)
C45 C50 C51 122.6(5)
C49 C50 C51 119.2(5)
C50 C51 C53 112.6(4)
C50 C51 H51A 109.1
C53 C51 H51A 109.1
C50 C51 H51B 109.1
C53 C51 H51B 109.1
H51A C51 H51B 107.8
O11 C52 C57 114.8(5)
O11 C52 C53 122.8(5)
C57 C52 C53 122.4(5)
C54 C53 C52 117.8(5)
C54 C53 C51 120.9(5)
C52 C53 C51 121.3(5)
C55 C54 C53 121.0(5)
C55 C54 H54 119.5
C53 C54 H54 119.5
C54 C55 O12 120.8(5)
C54 C55 C56 120.3(5)
O12 C55 C56 118.9(5)
C55 C56 C57 121.1(5)
C55 C56 H56 119.5
C57 C56 H56 119.5
C56 C57 C52 117.4(5)
C56 C57 C58 120.4(5)
C52 C57 C58 122.0(5)
C32 C58 C57 110.8(5)
C32 C58 H58A 109.5
C57 C58 H58A 109.5
C32 C58 H58B 109.5
C57 C58 H58B 109.5
H58A C58 H58B 108.1
O7 C59 H59A 109.5
O7 C59 H59B 109.5
H59A C59 H59B 109.5
O7 C59 H59C 109.5
H59A C59 H59C 109.5
H59B C59 H59C 109.5
O8 C60 H60A 109.5
O8 C60 H60B 109.5
H60A C60 H60B 109.5
O8 C60 H60C 109.5
H60A C60 H60C 109.5
H60B C60 H60C 109.5
Cl2 C61 Cl1 109.5(3)
Cl2 C61 Cl3 110.0(3)
Cl1 C61 Cl3 111.3(4)
Cl2 C61 H61 108.7
Cl1 C61 H61 108.7
Cl3 C61 H61 108.7
C62 O13 H13 109.5
O13 C62 H62A 109.5
O13 C62 H62B 109.5
H62A C62 H62B 109.5
O13 C62 H62C 109.5
H62A C62 H62C 109.5
H62B C62 H62C 109.5
C63 O14 H14 109.5
O14 C63 H63A 109.5
O14 C63 H63B 109.5
H63A C63 H63B 109.5
O14 C63 H63C 109.5
H63A C63 H63C 109.5
H63B C63 H63C 109.5

loop_
_geom_bond_atom_site_label_1
_geom_bond_atom_site_label_2
_geom_bond_distance
Cl1 C61 1.749(6)
Cl2 C61 1.743(6)
Cl3 C61 1.752(6)
O1 C1 1.400(6)
O1 C30 1.429(5)
O2 C15 1.394(6)
O2 C29 1.440(6)
O3 C8 1.384(6)
O3 H3 0.8200
O4 C11 1.379(6)
O4 H4 0.8200
O5 C22 1.368(6)
O5 H5 0.8200
O6 C25 1.372(6)
O6 H6 0.8200
O7 C31 1.390(6)
O7 C59 1.432(6)
O8 C45 1.409(6)
O8 C60 1.440(6)
O9 C38 1.386(6)
O9 H9 0.8200
O10 C41 1.377(7)
O10 H10 0.8200
O11 C52 1.369(6)
O11 H11 0.8200
O12 C55 1.385(6)
O12 H12 0.8200
C1 C2 1.387(7)
C1 C6 1.391(7)
C2 C3 1.379(7)
C2 C28 1.510(7)
C3 C4 1.382(7)
C3 H3A 0.9300
C4 C5 1.373(7)
C4 H4A 0.9300
C5 C6 1.390(7)
C5 H5A 0.9300
C6 C7 1.515(7)
C7 C9 1.522(7)
C7 H7A 0.9700
C7 H7B 0.9700
C8 C13 1.394(7)
C8 C9 1.401(7)
C9 C10 1.390(7)
C10 C11 1.376(7)
C10 H10A 0.9300
C11 C12 1.378(7)
C12 C13 1.384(7)
C12 H12A 0.9300
C13 C14 1.522(7)
C14 C16 1.512(7)
C14 H14A 0.9700
C14 H14B 0.9700
C15 C20 1.381(7)
C15 C16 1.394(7)
C16 C17 1.386(7)
C17 C18 1.373(7)
C17 H17 0.9300
C18 C19 1.379(7)
C18 H18 0.9300
C19 C20 1.382(7)
C19 H19 0.9300
C20 C21 1.526(7)
C21 C23 1.530(7)
C21 H21A 0.9700
C21 H21B 0.9700
C22 C23 1.386(7)
C22 C27 1.392(7)
C23 C24 1.385(7)
C24 C25 1.387(7)
C24 H24 0.9300
C25 C26 1.374(7)
C26 C27 1.391(7)
C26 H26 0.9300
C27 C28 1.505(7)
C28 H28A 0.9700
C28 H28B 0.9700
C29 H29A 0.9600
C29 H29B 0.9600
C29 H29C 0.9600
C30 H30A 0.9600
C30 H30B 0.9600
C30 H30C 0.9600
C31 C32 1.383(7)
C31 C36 1.408(8)
C32 C33 1.389(7)
C32 C58 1.498(7)
C33 C34 1.382(8)
C33 H33 0.9300
C34 C35 1.386(7)
C34 H34 0.9300
C35 C36 1.385(7)
C35 H35 0.9300
C36 C37 1.516(7)
C37 C39 1.516(7)
C37 H37A 0.9700
C37 H37B 0.9700
C38 C39 1.372(7)
C38 C43 1.400(8)
C39 C40 1.386(8)
C40 C41 1.385(8)
C40 H40 0.9300
C41 C42 1.374(8)
C42 C43 1.370(7)
C42 H42 0.9300
C43 C44 1.514(7)
C44 C46 1.527(7)
C44 H44A 0.9700
C44 H44B 0.9700
C45 C50 1.384(7)
C45 C46 1.400(7)
C46 C47 1.393(7)
C47 C48 1.379(7)
C47 H47 0.9300
C48 C49 1.367(7)
C48 H48 0.9300
C49 C50 1.390(7)
C49 H49 0.9300
C50 C51 1.518(7)
C51 C53 1.522(7)
C51 H51A 0.9700
C51 H51B 0.9700
C52 C57 1.395(7)
C52 C53 1.403(7)
C53 C54 1.387(7)
C54 C55 1.373(7)
C54 H54 0.9300
C55 C56 1.385(7)
C56 C57 1.392(7)
C56 H56 0.9300
C57 C58 1.523(7)
C58 H58A 0.9700
C58 H58B 0.9700
C59 H59A 0.9600
C59 H59B 0.9600
C59 H59C 0.9600
C60 H60A 0.9600
C60 H60B 0.9600
C60 H60C 0.9600
C61 H61 0.9800
O13 C62 1.362(11)
O13 H13 0.8200
C62 H62A 0.9600
C62 H62B 0.9600
C62 H62C 0.9600
O14 C63 1.285(11)
O14 H14 0.8200
C63 H63A 0.9600
C63 H63B 0.9600
C63 H63C 0.9600

loop_
_geom_torsion_atom_site_label_1
_geom_torsion_atom_site_label_2
_geom_torsion_atom_site_label_3
_geom_torsion_atom_site_label_4
_geom_torsion
C3 C2 C28 C27 -82.3(7)
C2 C28 C27 C26 102.5(6)
C24 C23 C21 C20 -92.9(6)
C23 C21 C20 C19 72.1(7)
C17 C16 C14 C13 -82.0(7)
C16 C14 C13 C12 103.3(6)
C10 C9 C7 C6 -96.3(6)
C9 C7 C6 C5 73.7(7)
C33 C32 C58 C57 69.6(7)
C32 C58 C57 C56 -93.0(6)
C54 C53 C51 C50 94.8(6)
C53 C51 C50 C49 -81.8(6)
C47 C46 C44 C43 80.7(7)
C46 C44 C43 C42 -95.2(7)
C40 C39 C37 C36 95.8(7)
C39 C37 C36 C35 -70.7(7)

loop_
_cod_related_entry_id
_cod_related_entry_database
_cod_related_entry_code
1 ChemSpider 30661427
